data_4079579
loop_
_publ_author_name
'Lai, Yu-Ying'
'Bornand, Marc'
'Chen, Peter'

_publ_section_title
;
 Homogeneous Model Complexes for Supported Rhenia Metathesis Catalysts
;
_journal_issue 21
_journal_name_full Organometallics
_journal_page_first 7558
_journal_paper_doi 10.1021/om300852s
_journal_volume 31
_journal_year 2012
_chemical_compound_source 'LOC ETH Zurich'
_chemical_formula_moiety 'C6 F5 O3 Re , C4 H8 O '
_chemical_formula_sum 'C10 H8 F5 O4 Re'
_chemical_formula_weight 473.360
_chemical_name_systematic
;
 ?
;
_space_group_IT_number 2
_symmetry_cell_setting triclinic
_symmetry_space_group_name_Hall '-P 1'
_symmetry_space_group_name_H-M 'P -1'
_atom_sites_solution_primary direct
_atom_sites_solution_secondary difmap
_audit_creation_method maXus
_cell_angle_alpha 71.8948(13)
_cell_angle_beta 85.6748(13)
_cell_angle_gamma 80.0861(14)
_cell_formula_units_Z 2
_cell_length_a 6.4296(2)
_cell_length_b 9.5288(3)
_cell_length_c 10.3429(4)
_cell_measurement_reflns_used 5484
_cell_measurement_temperature 223
_cell_measurement_theta_max 27.485
_cell_measurement_theta_min 2.425
_cell_volume 593.14(4)
_computing_cell_refinement 'HKL Scalepack (Otwinowski & Minor 1997)'
_computing_data_collection KappaCCD
_computing_data_reduction 'Denzo and Scalepak (Otwinowski & Minor, 1997)'
_computing_structure_refinement 'SHELXL-97 (Sheldrick, 1997)'
_computing_structure_solution 'SIR97(Altomare et al., J. Appl. Cryst.,1999)'
_diffrn_measured_fraction_theta_full 0.996
_diffrn_measured_fraction_theta_max 0.996
_diffrn_measurement_device KappaCCD
_diffrn_measurement_method CCD
_diffrn_orient_matrix_type X=UH
_diffrn_orient_matrix_UB_11 -0.03953
_diffrn_orient_matrix_UB_12 0.05834
_diffrn_orient_matrix_UB_13 0.14134
_diffrn_orient_matrix_UB_21 0.09065
_diffrn_orient_matrix_UB_22 -0.05825
_diffrn_orient_matrix_UB_23 0.02979
_diffrn_orient_matrix_UB_31 0.03119
_diffrn_orient_matrix_UB_32 0.09151
_diffrn_orient_matrix_UB_33 -0.03171
_diffrn_radiation_source 'fine-focus sealed tube'
_diffrn_radiation_type ' MoK\a'
_diffrn_radiation_wavelength_id all
_diffrn_reflns_av_R_equivalents 0.108
_diffrn_reflns_limit_h_max 8
_diffrn_reflns_limit_h_min -8
_diffrn_reflns_limit_k_max 12
_diffrn_reflns_limit_k_min -12
_diffrn_reflns_limit_l_max 13
_diffrn_reflns_limit_l_min -13
_diffrn_reflns_number 7167
_diffrn_reflns_theta_full 27.47
_diffrn_reflns_theta_max 27.47
_diffrn_reflns_theta_min 2.57
_exptl_absorpt_coefficient_mu 10.320
_exptl_absorpt_correction_T_max 0.528
_exptl_absorpt_correction_T_min 0.274
_exptl_absorpt_correction_type multi-scan
_exptl_absorpt_process_details
;
multi-scan from symmetry-related measurements
 Sortav (Blessing 1995)
;
_exptl_crystal_colour Colourless
_exptl_crystal_density_diffrn 2.650
_exptl_crystal_density_method 'not measured'
_exptl_crystal_description plate
_exptl_crystal_F_000 440.0
_exptl_crystal_size_max .36
_exptl_crystal_size_mid .075
_exptl_crystal_size_min .045
_refine_diff_density_max 2.470
_refine_diff_density_min -3.793
_refine_diff_density_rms 0.313
_refine_ls_extinction_method none
_refine_ls_goodness_of_fit_ref 0.949
_refine_ls_hydrogen_treatment constr
_refine_ls_matrix_type full
_refine_ls_number_parameters 181
_refine_ls_number_reflns 2714
_refine_ls_number_restraints 0
_refine_ls_restrained_S_all 0.949
_refine_ls_R_factor_all 0.0531
_refine_ls_R_factor_gt 0.0485
_refine_ls_shift/su_max 0.001
_refine_ls_shift/su_mean 0.000
_refine_ls_structure_factor_coef Fsqd
_refine_ls_weighting_details 'calc w=1/[\s^2^(Fo^2^)+ (0.1000P)^2^+0.0000P] where P=(Fo^2^+2Fc^2^)/3'
_refine_ls_weighting_scheme calc
_refine_ls_wR_factor_gt 0.1278
_refine_ls_wR_factor_ref 0.1344
_reflns_number_gt 2484
_reflns_number_total 2714
_reflns_threshold_expression >2sigma(I)
_cod_data_source_file om300852s_si_002.cif
_cod_data_source_block global
_cod_depositor_comments
;
The following automatic conversions were performed:

'_symmetry_cell_setting' value 'Triclinic' changed to 'triclinic'
according to /home/saulius/struct/CIF-dictionaries/cif_core.dic
dictionary named 'cif_core.dic' version 2.4.2 from 2011-04-26.

Automatic conversion script
Id: cif_fix_values 1891 2012-01-12 08:04:46Z andrius 
;
_cod_original_cell_volume 593.14(3)
_cod_original_sg_symbol_H-M 'P -1          '
_cod_original_formula_sum 'C10 H8 F5 O4 Re '
_cod_database_code 4079579

loop_
_symmetry_equiv_pos_as_xyz
+X,+Y,+Z
-X,-Y,-Z

loop_
_atom_site_label
_atom_site_type_symbol
_atom_site_fract_x
_atom_site_fract_y
_atom_site_fract_z
_atom_site_U_iso_or_equiv
_atom_site_adp_type
_atom_site_occupancy
_atom_site_symmetry_multiplicity
_atom_site_calc_flag
_atom_site_refinement_flags
Re1 Re 0.54601(4) 0.07895(3) 0.84509(3) 0.02233(16) Uani 1 1 d .
F8 F 0.1701(9) 0.3511(6) 0.8669(6) 0.0342(12) Uani 1 1 d .
F9 F -0.1651(9) 0.4983(6) 0.7188(7) 0.0432(14) Uani 1 1 d .
F10 F -0.2706(10) 0.4133(8) 0.5088(7) 0.0490(17) Uani 1 1 d .
F11 F -0.0155(10) 0.1918(8) 0.4348(6) 0.0510(15) Uani 1 1 d .
F12 F 0.3300(9) 0.0463(7) 0.5737(6) 0.0425(14) Uani 1 1 d .
O13 O 0.6046(11) 0.2444(8) 0.8480(7) 0.0311(14) Uani 1 1 d .
O14 O 0.6870(10) 0.0464(7) 0.7086(7) 0.0318(14) Uani 1 1 d .
O15 O 0.6802(9) -0.0588(6) 0.9933(6) 0.0259(12) Uani 1 1 d .
O16 O 0.4006(9) -0.1247(7) 0.8456(7) 0.0281(13) Uani 1 1 d .
C2 C 0.2633(12) 0.1871(9) 0.7308(8) 0.0250(16) Uani 1 1 d .
C3 C 0.1299(13) 0.3043(10) 0.7630(9) 0.0297(18) Uani 1 1 d .
C4 C -0.0432(12) 0.3807(10) 0.6896(10) 0.0307(19) Uani 1 1 d .
C5 C -0.0964(15) 0.3442(10) 0.5785(10) 0.035(2) Uani 1 1 d .
C6 C 0.0313(13) 0.2299(10) 0.5414(9) 0.0314(18) Uani 1 1 d .
C7 C 0.2099(15) 0.1556(10) 0.6179(9) 0.0321(19) Uani 1 1 d .
C17 C 0.5411(15) -0.2522(10) 0.8218(11) 0.035(2) Uani 1 1 d .
C18 C 0.3949(16) -0.3543(12) 0.8070(12) 0.044(2) Uani 1 1 d .
C19 C 0.1989(15) -0.3192(10) 0.8895(11) 0.035(2) Uani 1 1 d .
C20 C 0.1843(12) -0.1529(10) 0.8658(10) 0.0282(18) Uani 1 1 d .
H17A H 0.6443 -0.3075 0.9065 0.043 Uiso 1 1 calc R
H17B H 0.6361 -0.2172 0.7304 0.043 Uiso 1 1 calc R
H18A H 0.3577 -0.3313 0.7016 0.053 Uiso 1 1 calc R
H18B H 0.4654 -0.4702 0.8467 0.053 Uiso 1 1 calc R
H19A H 0.0609 -0.3445 0.8532 0.042 Uiso 1 1 calc R
H19B H 0.2170 -0.3808 0.9961 0.042 Uiso 1 1 calc R
H20A H 0.0927 -0.0901 0.7771 0.034 Uiso 1 1 calc R
H20B H 0.1116 -0.1221 0.9528 0.034 Uiso 1 1 calc R

loop_
_atom_site_aniso_label
_atom_site_aniso_U_11
_atom_site_aniso_U_22
_atom_site_aniso_U_33
_atom_site_aniso_U_23
_atom_site_aniso_U_13
_atom_site_aniso_U_12
Re1 0.0167(2) 0.0217(2) 0.0296(2) -0.00894(15) 0.00259(14) -0.00511(14)
F8 0.036(3) 0.028(3) 0.043(3) -0.020(2) 0.001(2) -0.001(2)
F9 0.036(3) 0.030(3) 0.062(4) -0.017(3) 0.010(3) 0.002(2)
F10 0.033(3) 0.047(4) 0.058(4) -0.005(3) -0.015(3) 0.004(3)
F11 0.052(4) 0.057(4) 0.043(3) -0.015(3) -0.015(3) -0.003(3)
F12 0.038(3) 0.053(4) 0.042(3) -0.029(3) 0.001(3) 0.007(3)
O13 0.033(3) 0.025(3) 0.040(4) -0.012(3) 0.005(3) -0.014(3)
O14 0.027(3) 0.034(3) 0.036(3) -0.013(3) 0.006(3) -0.008(3)
O15 0.019(3) 0.025(3) 0.035(3) -0.010(2) 0.004(2) -0.004(2)
O16 0.017(3) 0.027(3) 0.047(4) -0.020(3) 0.001(3) -0.003(2)
C2 0.016(3) 0.029(4) 0.029(4) -0.008(3) -0.001(3) -0.004(3)
C3 0.025(4) 0.029(4) 0.039(5) -0.013(4) 0.010(3) -0.013(3)
C4 0.017(4) 0.021(4) 0.048(5) -0.003(4) 0.004(3) -0.002(3)
C5 0.031(4) 0.033(5) 0.036(5) 0.001(4) -0.004(4) -0.008(4)
C6 0.026(4) 0.036(5) 0.031(4) -0.005(4) 0.000(3) -0.013(4)
C7 0.038(5) 0.030(4) 0.030(4) -0.014(3) 0.008(4) -0.002(4)
C17 0.033(5) 0.023(4) 0.051(6) -0.017(4) 0.012(4) -0.001(4)
C18 0.033(5) 0.043(6) 0.065(7) -0.029(5) 0.004(5) -0.007(4)
C19 0.028(4) 0.029(5) 0.050(6) -0.014(4) -0.004(4) -0.006(4)
C20 0.014(3) 0.028(4) 0.046(5) -0.014(4) -0.005(3) -0.004(3)

loop_
_atom_type_symbol
_atom_type_description
_atom_type_scat_dispersion_real
_atom_type_scat_dispersion_imag
_atom_type_scat_source
C C 0.0033 0.0016 'International Tables Vol C Tables 4.2.6.8 and 6.1.1.4'
H H 0.0000 0.0000 'International Tables Vol C Tables 4.2.6.8 and 6.1.1.4'
F F 0.0171 0.0103 'International Tables Vol C Tables 4.2.6.8 and 6.1.1.4'
O O 0.0106 0.0060 'International Tables Vol C Tables 4.2.6.8 and 6.1.1.4'
Re Re -1.0185 7.2310 'International Tables Vol C Tables 4.2.6.8 and 6.1.1.4'

loop_
_diffrn_radiation_wavelength
0.71073

loop_
_geom_angle_atom_site_label_1
_geom_angle_atom_site_label_2
_geom_angle_atom_site_label_3
_geom_angle
_geom_angle_site_symmetry_1
_geom_angle_site_symmetry_3
O13 Re1 O14 104.0(3) . .
O13 Re1 O15 104.2(3) . .
O14 Re1 O15 104.5(3) . .
O13 Re1 O15 95.6(3) . 2_657
O14 Re1 O15 159.9(3) . 2_657
O15 Re1 O15 74.7(3) . 2_657
O13 Re1 C2 92.0(3) . .
O14 Re1 C2 94.1(3) . .
O15 Re1 C2 151.1(3) . .
O15 Re1 C2 80.2(3) 2_657 .
O13 Re1 O16 169.0(3) . .
O14 Re1 O16 83.5(3) . .
O15 Re1 O16 81.3(2) . .
O15 Re1 O16 76.5(2) 2_657 .
C2 Re1 O16 79.2(3) . .
O13 Re1 Re1 102.0(2) . 2_657
O14 Re1 Re1 141.0(2) . 2_657
O15 Re1 Re1 40.42(17) . 2_657
O15 Re1 Re1 34.28(16) 2_657 2_657
C2 Re1 Re1 113.4(2) . 2_657
O16 Re1 Re1 75.81(16) . 2_657
Re1 O15 Re1 105.3(3) . 2_657
C20 O16 C17 110.8(6) . .
C20 O16 Re1 131.2(5) . .
C17 O16 Re1 118.0(5) . .
C7 C2 C3 115.4(7) . .
C7 C2 Re1 123.8(6) . .
C3 C2 Re1 120.6(6) . .
F8 C3 C4 116.0(8) . .
F8 C3 C2 121.3(8) . .
C4 C3 C2 122.6(8) . .
C3 C4 F9 121.7(9) . .
C3 C4 C5 120.8(8) . .
F9 C4 C5 117.4(8) . .
F10 C5 C6 119.3(9) . .
F10 C5 C4 121.7(9) . .
C6 C5 C4 118.9(8) . .
F11 C6 C5 120.4(8) . .
F11 C6 C7 120.9(8) . .
C5 C6 C7 118.7(8) . .
F12 C7 C2 121.2(8) . .
F12 C7 C6 115.3(8) . .
C2 C7 C6 123.5(8) . .
O16 C17 C18 104.6(7) . .
C19 C18 C17 104.3(8) . .
C20 C19 C18 102.6(8) . .
O16 C20 C19 105.2(6) . .
O16 C17 H17A 110.8 . .
C18 C17 H17A 110.8 . .
O16 C17 H17B 110.8 . .
C18 C17 H17B 110.8 . .
H17A C17 H17B 108.9 . .
C19 C18 H18A 110.9 . .
C17 C18 H18A 110.9 . .
C19 C18 H18B 110.9 . .
C17 C18 H18B 110.9 . .
H18A C18 H18B 108.9 . .
C20 C19 H19A 111.2 . .
C18 C19 H19A 111.2 . .
C20 C19 H19B 111.2 . .
C18 C19 H19B 111.2 . .
H19A C19 H19B 109.2 . .
O16 C20 H20A 110.7 . .
C19 C20 H20A 110.7 . .
O16 C20 H20B 110.7 . .
C19 C20 H20B 110.7 . .
H20A C20 H20B 108.8 . .

loop_
_geom_bond_atom_site_label_1
_geom_bond_atom_site_label_2
_geom_bond_distance
_geom_bond_site_symmetry_2
Re1 O13 1.692(7) .
Re1 O14 1.700(6) .
Re1 O15 1.838(6) .
Re1 O15 2.116(6) 2_657
Re1 C2 2.165(8) .
Re1 O16 2.293(6) .
Re1 Re1 3.1474(6) 2_657
F8 C3 1.341(11) .
F9 C4 1.354(10) .
F10 C5 1.334(11) .
F11 C6 1.333(11) .
F12 C7 1.362(10) .
O15 Re1 2.116(6) 2_657
O16 C20 1.449(9) .
O16 C17 1.458(10) .
C2 C7 1.373(12) .
C2 C3 1.398(12) .
C3 C4 1.360(12) .
C4 C5 1.381(14) .
C5 C6 1.382(14) .
C6 C7 1.398(13) .
C17 C18 1.511(14) .
C18 C19 1.516(13) .
C19 C20 1.514(12) .
C17 H17A 1.0800 .
C17 H17B 1.0800 .
C18 H18A 1.0800 .
C18 H18B 1.0800 .
C19 H19A 1.0800 .
C19 H19B 1.0800 .
C20 H20A 1.0800 .
C20 H20B 1.0800 .

loop_
_geom_torsion_atom_site_label_1
_geom_torsion_atom_site_label_2
_geom_torsion_atom_site_label_3
_geom_torsion_atom_site_label_4
_geom_torsion
_geom_torsion_site_symmetry_1
_geom_torsion_site_symmetry_4
O13 Re1 O15 Re1 92.0(3) . 2_657
O14 Re1 O15 Re1 -159.2(3) . 2_657
O15 Re1 O15 Re1 0.0 2_657 2_657
C2 Re1 O15 Re1 -30.5(7) . 2_657
O16 Re1 O15 Re1 -78.3(3) . 2_657
O13 Re1 O16 C20 -4.7(19) . .
O14 Re1 O16 C20 -137.8(8) . .
O15 Re1 O16 C20 116.3(8) . .
O15 Re1 O16 C20 40.1(7) 2_657 .
C2 Re1 O16 C20 -42.3(7) . .
Re1 Re1 O16 C20 75.4(7) 2_657 .
O13 Re1 O16 C17 175.1(14) . .
O14 Re1 O16 C17 42.0(7) . .
O15 Re1 O16 C17 -63.8(6) . .
O15 Re1 O16 C17 -140.1(7) 2_657 .
C2 Re1 O16 C17 137.5(7) . .
Re1 Re1 O16 C17 -104.7(6) 2_657 .
O13 Re1 C2 C7 133.0(8) . .
O14 Re1 C2 C7 28.8(8) . .
O15 Re1 C2 C7 -102.0(9) . .
O15 Re1 C2 C7 -131.7(8) 2_657 .
O16 Re1 C2 C7 -53.8(7) . .
Re1 Re1 C2 C7 -123.0(7) 2_657 .
O13 Re1 C2 C3 -42.0(7) . .
O14 Re1 C2 C3 -146.2(7) . .
O15 Re1 C2 C3 83.0(9) . .
O15 Re1 C2 C3 53.3(6) 2_657 .
O16 Re1 C2 C3 131.3(7) . .
Re1 Re1 C2 C3 62.0(7) 2_657 .
C7 C2 C3 F8 -176.8(8) . .
Re1 C2 C3 F8 -1.4(11) . .
C7 C2 C3 C4 1.1(12) . .
Re1 C2 C3 C4 176.5(6) . .
F8 C3 C4 F9 1.0(12) . .
C2 C3 C4 F9 -177.0(8) . .
F8 C3 C4 C5 178.5(8) . .
C2 C3 C4 C5 0.5(13) . .
C3 C4 C5 F10 177.0(8) . .
F9 C4 C5 F10 -5.5(13) . .
C3 C4 C5 C6 -1.0(13) . .
F9 C4 C5 C6 176.6(8) . .
F10 C5 C6 F11 1.9(13) . .
C4 C5 C6 F11 179.9(8) . .
F10 C5 C6 C7 -178.1(8) . .
C4 C5 C6 C7 0.0(13) . .
C3 C2 C7 F12 178.4(8) . .
Re1 C2 C7 F12 3.2(12) . .
C3 C2 C7 C6 -2.2(13) . .
Re1 C2 C7 C6 -177.4(6) . .
F11 C6 C7 F12 1.2(12) . .
C5 C6 C7 F12 -178.8(8) . .
F11 C6 C7 C2 -178.3(8) . .
C5 C6 C7 C2 1.7(14) . .
C20 O16 C17 C18 8.3(11) . .
Re1 O16 C17 C18 -171.6(6) . .
O16 C17 C18 C19 -27.3(11) . .
C17 C18 C19 C20 35.4(10) . .
C17 O16 C20 C19 14.0(10) . .
Re1 O16 C20 C19 -166.1(6) . .
C18 C19 C20 O16 -30.3(10) . .
